data_7212135
loop_
_publ_author_name
'Xue, Fumin'
'Ma, Yan'
'Fu, Limin'
'Hao, Rui'
'Shao, Guangsheng'
'Tang, Minxian'
'Zhang, Jianping'
'Wang, Yuan'

_publ_section_title
;
 A europium complex with enhanced long-wavelength sensitized luminescent
 properties.
;
_journal_issue 13
_journal_name_full 'Physical chemistry chemical physics : PCCP'
_journal_page_first 3195
_journal_page_last 3202
_journal_paper_doi 10.1039/b920448b
_journal_volume 12
_journal_year 2010
_chemical_formula_moiety 'C19 H20 N8'
_chemical_formula_sum 'C19 H20 N8'
_chemical_formula_weight 360.43
_chemical_melting_point 434.5(15)
_chemical_name_common
;2-(N,N-diethylanilin-4-yl)-4,6-bis(pyrazol-1-yl)-1,3,5-
triazine
;
_chemical_name_systematic
;
?
;
_space_group_IT_number 14
_symmetry_cell_setting monoclinic
_symmetry_space_group_name_Hall '-P 2ybc'
_symmetry_space_group_name_H-M 'P 1 21/c 1'
_atom_sites_solution_hydrogens geom
_atom_sites_solution_primary direct
_atom_sites_solution_secondary difmap
_audit_creation_method SHELXL-97
_cell_angle_alpha 90.00
_cell_angle_beta 103.90(3)
_cell_angle_gamma 90.00
_cell_formula_units_Z 4
_cell_length_a 5.8827(12)
_cell_length_b 17.349(3)
_cell_length_c 18.563(5)
_cell_measurement_reflns_used 15762
_cell_measurement_temperature 296(2)
_cell_measurement_theta_max 27.48
_cell_measurement_theta_min 2.17
_cell_volume 1839.0(7)
_computing_cell_refinement 'Rapid Auto(Rigaku 2001)'
_computing_data_collection 'Rapid Auto(Rigaku 2001)'
_computing_data_reduction 'Rapid Auto(Rigaku 2001)'
_computing_molecular_graphics 'XP in Siemens SHELXTL (Sheldrick, 1994)'
_computing_publication_material 'SHELX97 (Sheldrick, 1997)'
_computing_structure_refinement 'SHELXL-97 (Sheldrick, 1997)'
_computing_structure_solution 'SHELXS-97 (Sheldrick, 1990)'
_diffrn_ambient_temperature 296(2)
_diffrn_measured_fraction_theta_full 0.995
_diffrn_measured_fraction_theta_max 0.995
_diffrn_measurement_device_type 'Rigaku raxis Rapid IP Area Detector'
_diffrn_measurement_method '\w scans at fixed \c = 45\%'
_diffrn_radiation_monochromator graphite
_diffrn_radiation_source 'rotating anode'
_diffrn_radiation_type MoK\a
_diffrn_radiation_wavelength 0.71073
_diffrn_reflns_av_R_equivalents 0.1029
_diffrn_reflns_av_sigmaI/netI 0.0705
_diffrn_reflns_limit_h_max 6
_diffrn_reflns_limit_h_min -6
_diffrn_reflns_limit_k_max 20
_diffrn_reflns_limit_k_min -20
_diffrn_reflns_limit_l_max 22
_diffrn_reflns_limit_l_min -21
_diffrn_reflns_number 9616
_diffrn_reflns_theta_full 25.00
_diffrn_reflns_theta_max 25.00
_diffrn_reflns_theta_min 2.55
_exptl_absorpt_coefficient_mu 0.084
_exptl_absorpt_correction_T_max 0.9900
_exptl_absorpt_correction_T_min 0.9678
_exptl_absorpt_correction_type multi-scan
_exptl_absorpt_process_details 'ABSCOR by T.Higashi 8 March, 1995'
_exptl_crystal_colour yellow
_exptl_crystal_density_diffrn 1.302
_exptl_crystal_density_method 'not measured'
_exptl_crystal_description plate
_exptl_crystal_F_000 760
_exptl_crystal_size_max 0.39
_exptl_crystal_size_mid 0.30
_exptl_crystal_size_min 0.12
_refine_diff_density_max 0.226
_refine_diff_density_min -0.220
_refine_diff_density_rms 0.053
_refine_ls_extinction_method none
_refine_ls_goodness_of_fit_ref 1.330
_refine_ls_hydrogen_treatment constr
_refine_ls_matrix_type full
_refine_ls_number_parameters 244
_refine_ls_number_reflns 3208
_refine_ls_number_restraints 0
_refine_ls_restrained_S_all 1.330
_refine_ls_R_factor_all 0.1024
_refine_ls_R_factor_gt 0.0891
_refine_ls_shift/su_max 0.000
_refine_ls_shift/su_mean 0.000
_refine_ls_structure_factor_coef Fsqd
_refine_ls_weighting_details 'calc w=1/[\s^2^(Fo^2^)+(0.0522P)^2^+0.8521P] where P=(Fo^2^+2Fc^2^)/3'
_refine_ls_weighting_scheme calc
_refine_ls_wR_factor_gt 0.1823
_refine_ls_wR_factor_ref 0.1885
_reflns_number_gt 2825
_reflns_number_total 3208
_reflns_threshold_expression >2sigma(I)
_cod_data_source_file b920448b.txt
_cod_data_source_block ligand
_cod_depositor_comments
;
The following automatic conversions were performed:

'_chemical_melting_point' value '433-436' was changed to '434.5(15)'
- the average value was taken and precision was estimated.

Automatic conversion script
Id: cif_fix_values 1891 2012-01-12 08:04:46Z andrius 
;
_cod_original_sg_symbol_H-M P2(1)/c
_cod_database_code 7212135

loop_
_symmetry_equiv_pos_as_xyz
'x, y, z'
'-x, y+1/2, -z+1/2'
'-x, -y, -z'
'x, -y-1/2, z-1/2'

loop_
_atom_site_label
_atom_site_type_symbol
_atom_site_fract_x
_atom_site_fract_y
_atom_site_fract_z
_atom_site_U_iso_or_equiv
_atom_site_adp_type
_atom_site_occupancy
_atom_site_symmetry_multiplicity
_atom_site_calc_flag
_atom_site_refinement_flags
N1 N -0.1828(4) 0.13941(15) 0.08675(14) 0.0456(6) Uani 1 1 d .
N2 N 0.8129(4) 0.18358(15) 0.31487(13) 0.0434(6) Uani 1 1 d .
N3 N 1.1498(4) 0.26468(14) 0.33207(13) 0.0431(6) Uani 1 1 d .
N4 N 0.8179(4) 0.28909(14) 0.23324(13) 0.0432(6) Uani 1 1 d .
N5 N 1.1483(4) 0.16049(15) 0.40843(13) 0.0461(6) Uani 1 1 d .
N6 N 1.0335(5) 0.11323(19) 0.44603(16) 0.0672(9) Uani 1 1 d .
N7 N 1.1414(4) 0.36786(14) 0.25183(13) 0.0425(6) Uani 1 1 d .
N8 N 1.3722(4) 0.38317(15) 0.28250(16) 0.0532(7) Uani 1 1 d .
C1 C -0.1994(7) -0.0040(2) 0.0796(2) 0.0662(10) Uani 1 1 d .
H1A H -0.2816 -0.0475 0.0929 0.099 Uiso 1 1 calc R
H1B H -0.0358 -0.0083 0.1032 0.099 Uiso 1 1 calc R
H1C H -0.2199 -0.0028 0.0267 0.099 Uiso 1 1 calc R
C2 C -0.2955(5) 0.0693(2) 0.10478(19) 0.0520(8) Uani 1 1 d .
H2B H -0.4619 0.0722 0.0819 0.062 Uiso 1 1 calc R
H2C H -0.2769 0.0670 0.1581 0.062 Uiso 1 1 calc R
C3 C -0.2988(5) 0.1812(2) 0.01985(18) 0.0548(9) Uani 1 1 d .
H3B H -0.2692 0.2359 0.0282 0.066 Uiso 1 1 calc R
H3C H -0.4665 0.1732 0.0111 0.066 Uiso 1 1 calc R
C4 C -0.2213(7) 0.1576(2) -0.0487(2) 0.0691(10) Uani 1 1 d .
H4B H -0.3043 0.1874 -0.0903 0.104 Uiso 1 1 calc R
H4C H -0.2540 0.1038 -0.0583 0.104 Uiso 1 1 calc R
H4D H -0.0561 0.1664 -0.0411 0.104 Uiso 1 1 calc R
C5 C 0.0347(5) 0.16006(17) 0.12716(16) 0.0409(7) Uani 1 1 d .
C6 C 0.1484(5) 0.11957(17) 0.19135(15) 0.0392(7) Uani 1 1 d .
H6B H 0.0762 0.0767 0.2061 0.047 Uiso 1 1 calc R
C7 C 0.3637(5) 0.14219(17) 0.23247(16) 0.0407(7) Uani 1 1 d .
H7A H 0.4336 0.1144 0.2749 0.049 Uiso 1 1 calc R
C8 C 0.4812(5) 0.20571(16) 0.21259(15) 0.0390(7) Uani 1 1 d .
C9 C 0.3704(5) 0.24605(17) 0.14918(16) 0.0449(7) Uani 1 1 d .
H9A H 0.4441 0.2889 0.1349 0.054 Uiso 1 1 calc R
C10 C 0.1552(5) 0.22429(18) 0.10708(17) 0.0462(8) Uani 1 1 d .
H10A H 0.0871 0.2522 0.0646 0.055 Uiso 1 1 calc R
C11 C 0.7129(5) 0.22765(17) 0.25573(15) 0.0388(7) Uani 1 1 d .
C12 C 1.0278(5) 0.20522(17) 0.34846(15) 0.0408(7) Uani 1 1 d .
C13 C 1.0298(5) 0.30341(16) 0.27363(15) 0.0391(7) Uani 1 1 d .
C14 C 1.2042(7) 0.0815(3) 0.4964(2) 0.0779(13) Uani 1 1 d .
H14A H 1.1798 0.0467 0.5319 0.093 Uiso 1 1 calc R
C15 C 1.4249(7) 0.1055(2) 0.4909(2) 0.0699(11) Uani 1 1 d .
H15A H 1.5691 0.0899 0.5200 0.084 Uiso 1 1 calc R
C16 C 1.3847(6) 0.15613(19) 0.43428(18) 0.0556(9) Uani 1 1 d .
H16A H 1.4966 0.1829 0.4164 0.067 Uiso 1 1 calc R
C17 C 1.4119(6) 0.44595(19) 0.2478(2) 0.0586(9) Uani 1 1 d .
H17A H 1.5566 0.4705 0.2568 0.070 Uiso 1 1 calc R
C18 C 1.2141(7) 0.4718(2) 0.1961(2) 0.0610(9) Uani 1 1 d .
H18A H 1.2017 0.5150 0.1658 0.073 Uiso 1 1 calc R
C19 C 1.0446(6) 0.42073(19) 0.19964(18) 0.0546(8) Uani 1 1 d .
H19A H 0.8907 0.4216 0.1716 0.066 Uiso 1 1 calc R

loop_
_atom_site_aniso_label
_atom_site_aniso_U_11
_atom_site_aniso_U_22
_atom_site_aniso_U_33
_atom_site_aniso_U_23
_atom_site_aniso_U_13
_atom_site_aniso_U_12
N1 0.0401(14) 0.0473(16) 0.0474(14) 0.0027(12) 0.0067(11) -0.0007(11)
N2 0.0457(14) 0.0407(15) 0.0446(14) -0.0048(11) 0.0128(11) -0.0046(11)
N3 0.0470(14) 0.0375(14) 0.0461(14) -0.0042(11) 0.0136(11) -0.0056(11)
N4 0.0433(14) 0.0387(14) 0.0489(14) -0.0042(11) 0.0138(12) -0.0035(11)
N5 0.0497(15) 0.0435(15) 0.0429(13) 0.0007(12) 0.0069(11) -0.0088(12)
N6 0.0662(19) 0.080(2) 0.0529(16) 0.0187(16) 0.0098(15) -0.0215(16)
N7 0.0465(14) 0.0346(14) 0.0473(14) -0.0064(11) 0.0133(11) -0.0052(11)
N8 0.0531(16) 0.0390(15) 0.0681(17) -0.0041(13) 0.0159(14) -0.0120(12)
C1 0.086(3) 0.052(2) 0.065(2) -0.0086(18) 0.0266(19) -0.0143(19)
C2 0.0403(16) 0.057(2) 0.0587(19) -0.0021(16) 0.0113(14) -0.0083(15)
C3 0.0425(17) 0.056(2) 0.061(2) 0.0024(16) 0.0022(15) 0.0051(15)
C4 0.079(3) 0.069(3) 0.057(2) 0.0091(19) 0.0115(19) 0.002(2)
C5 0.0431(16) 0.0380(17) 0.0442(16) -0.0046(13) 0.0156(13) 0.0034(13)
C6 0.0420(16) 0.0331(16) 0.0441(16) 0.0005(13) 0.0134(13) -0.0036(12)
C7 0.0469(17) 0.0364(16) 0.0402(15) -0.0012(12) 0.0134(13) 0.0053(13)
C8 0.0404(15) 0.0361(16) 0.0428(16) -0.0067(13) 0.0145(13) 0.0019(12)
C9 0.0525(18) 0.0342(17) 0.0511(17) -0.0006(14) 0.0182(15) -0.0068(13)
C10 0.0504(18) 0.0423(18) 0.0444(16) 0.0054(14) 0.0085(14) -0.0023(14)
C11 0.0472(17) 0.0335(16) 0.0390(15) -0.0070(12) 0.0165(13) -0.0005(13)
C12 0.0466(17) 0.0370(17) 0.0405(15) -0.0066(13) 0.0137(13) -0.0024(13)
C13 0.0482(17) 0.0311(15) 0.0416(15) -0.0085(13) 0.0182(14) -0.0026(13)
C14 0.092(3) 0.080(3) 0.053(2) 0.022(2) -0.001(2) -0.021(2)
C15 0.067(2) 0.066(3) 0.063(2) 0.0096(19) -0.0113(18) -0.0116(19)
C16 0.053(2) 0.052(2) 0.057(2) 0.0025(17) 0.0038(16) -0.0143(16)
C17 0.062(2) 0.0393(19) 0.077(2) -0.0056(17) 0.0217(19) -0.0186(16)
C18 0.086(3) 0.0389(19) 0.061(2) 0.0066(16) 0.0227(19) -0.0132(18)
C19 0.063(2) 0.045(2) 0.0538(19) 0.0037(15) 0.0102(16) -0.0050(16)

loop_
_atom_type_symbol
_atom_type_description
_atom_type_scat_dispersion_real
_atom_type_scat_dispersion_imag
_atom_type_scat_source
C C 0.0033 0.0016 'International Tables Vol C Tables 4.2.6.8 and 6.1.1.4'
H H 0.0000 0.0000 'International Tables Vol C Tables 4.2.6.8 and 6.1.1.4'
N N 0.0061 0.0033 'International Tables Vol C Tables 4.2.6.8 and 6.1.1.4'

loop_
_geom_angle_atom_site_label_1
_geom_angle_atom_site_label_2
_geom_angle_atom_site_label_3
_geom_angle
C5 N1 C3 121.5(3)
C5 N1 C2 120.6(2)
C3 N1 C2 117.6(2)
C12 N2 C11 113.8(3)
C13 N3 C12 111.6(2)
C13 N4 C11 114.5(2)
N6 N5 C16 112.2(3)
N6 N5 C12 121.6(2)
C16 N5 C12 126.2(3)
C14 N6 N5 103.2(3)
C19 N7 N8 111.8(3)
C19 N7 C13 126.8(3)
N8 N7 C13 121.4(2)
C17 N8 N7 103.4(3)
C2 C1 H1A 109.5
C2 C1 H1B 109.5
H1A C1 H1B 109.5
C2 C1 H1C 109.5
H1A C1 H1C 109.5
H1B C1 H1C 109.5
N1 C2 C1 113.9(3)
N1 C2 H2B 108.8
C1 C2 H2B 108.8
N1 C2 H2C 108.8
C1 C2 H2C 108.8
H2B C2 H2C 107.7
N1 C3 C4 114.1(3)
N1 C3 H3B 108.7
C4 C3 H3B 108.7
N1 C3 H3C 108.7
C4 C3 H3C 108.7
H3B C3 H3C 107.6
C3 C4 H4B 109.5
C3 C4 H4C 109.5
H4B C4 H4C 109.5
C3 C4 H4D 109.5
H4B C4 H4D 109.5
H4C C4 H4D 109.5
N1 C5 C6 121.8(3)
N1 C5 C10 121.5(3)
C6 C5 C10 116.7(3)
C7 C6 C5 121.1(3)
C7 C6 H6B 119.4
C5 C6 H6B 119.4
C6 C7 C8 121.9(3)
C6 C7 H7A 119.0
C8 C7 H7A 119.0
C9 C8 C7 117.4(3)
C9 C8 C11 121.4(3)
C7 C8 C11 121.2(3)
C10 C9 C8 121.7(3)
C10 C9 H9A 119.2
C8 C9 H9A 119.2
C9 C10 C5 121.2(3)
C9 C10 H10A 119.4
C5 C10 H10A 119.4
N4 C11 N2 123.8(3)
N4 C11 C8 118.3(3)
N2 C11 C8 117.8(3)
N2 C12 N3 128.2(3)
N2 C12 N5 117.4(3)
N3 C12 N5 114.4(2)
N4 C13 N3 128.0(3)
N4 C13 N7 115.5(3)
N3 C13 N7 116.4(3)
N6 C14 C15 112.9(3)
N6 C14 H14A 123.6
C15 C14 H14A 123.6
C16 C15 C14 105.1(3)
C16 C15 H15A 127.4
C14 C15 H15A 127.4
C15 C16 N5 106.5(3)
C15 C16 H16A 126.7
N5 C16 H16A 126.7
N8 C17 C18 112.8(3)
N8 C17 H17A 123.6
C18 C17 H17A 123.6
C19 C18 C17 105.1(3)
C19 C18 H18A 127.4
C17 C18 H18A 127.4
C18 C19 N7 106.9(3)
C18 C19 H19A 126.6
N7 C19 H19A 126.6

loop_
_geom_bond_atom_site_label_1
_geom_bond_atom_site_label_2
_geom_bond_distance
N1 C5 1.366(4)
N1 C3 1.458(4)
N1 C2 1.462(4)
N2 C12 1.323(4)
N2 C11 1.351(4)
N3 C13 1.326(4)
N3 C12 1.333(4)
N4 C13 1.315(4)
N4 C11 1.348(4)
N5 N6 1.357(4)
N5 C16 1.360(4)
N5 C12 1.402(4)
N6 C14 1.317(4)
N7 C19 1.356(4)
N7 N8 1.366(3)
N7 C13 1.405(4)
N8 C17 1.315(4)
C1 C2 1.511(5)
C1 H1A 0.9600
C1 H1B 0.9600
C1 H1C 0.9600
C2 H2B 0.9700
C2 H2C 0.9700
C3 C4 1.508(5)
C3 H3B 0.9700
C3 H3C 0.9700
C4 H4B 0.9600
C4 H4C 0.9600
C4 H4D 0.9600
C5 C6 1.406(4)
C5 C10 1.418(4)
C6 C7 1.369(4)
C6 H6B 0.9300
C7 C8 1.397(4)
C7 H7A 0.9300
C8 C9 1.390(4)
C8 C11 1.456(4)
C9 C10 1.371(4)
C9 H9A 0.9300
C10 H10A 0.9300
C14 C15 1.390(5)
C14 H14A 0.9300
C15 C16 1.346(5)
C15 H15A 0.9300
C16 H16A 0.9300
C17 C18 1.392(5)
C17 H17A 0.9300
C18 C19 1.347(5)
C18 H18A 0.9300
C19 H19A 0.9300

loop_
_geom_torsion_atom_site_label_1
_geom_torsion_atom_site_label_2
_geom_torsion_atom_site_label_3
_geom_torsion_atom_site_label_4
_geom_torsion
C16 N5 N6 C14 1.5(4)
C12 N5 N6 C14 179.3(3)
C19 N7 N8 C17 -0.1(3)
C13 N7 N8 C17 179.1(3)
C5 N1 C2 C1 -76.3(4)
C3 N1 C2 C1 97.1(3)
C5 N1 C3 C4 81.7(4)
C2 N1 C3 C4 -91.7(4)
C3 N1 C5 C6 -179.4(3)
C2 N1 C5 C6 -6.3(4)
C3 N1 C5 C10 1.7(4)
C2 N1 C5 C10 174.9(3)
N1 C5 C6 C7 -178.2(3)
C10 C5 C6 C7 0.8(4)
C5 C6 C7 C8 -0.5(4)
C6 C7 C8 C9 0.4(4)
C6 C7 C8 C11 -178.2(3)
C7 C8 C9 C10 -0.6(4)
C11 C8 C9 C10 178.0(3)
C8 C9 C10 C5 0.9(5)
N1 C5 C10 C9 178.0(3)
C6 C5 C10 C9 -0.9(4)
C13 N4 C11 N2 0.2(4)
C13 N4 C11 C8 -177.7(2)
C12 N2 C11 N4 -1.3(4)
C12 N2 C11 C8 176.6(2)
C9 C8 C11 N4 0.8(4)
C7 C8 C11 N4 179.4(2)
C9 C8 C11 N2 -177.3(3)
C7 C8 C11 N2 1.3(4)
C11 N2 C12 N3 1.8(4)
C11 N2 C12 N5 -177.3(2)
C13 N3 C12 N2 -0.9(4)
C13 N3 C12 N5 178.1(2)
N6 N5 C12 N2 -20.5(4)
C16 N5 C12 N2 156.9(3)
N6 N5 C12 N3 160.3(3)
C16 N5 C12 N3 -22.2(4)
C11 N4 C13 N3 0.8(4)
C11 N4 C13 N7 -179.1(2)
C12 N3 C13 N4 -0.5(4)
C12 N3 C13 N7 179.5(2)
C19 N7 C13 N4 7.9(4)
N8 N7 C13 N4 -171.1(2)
C19 N7 C13 N3 -172.0(3)
N8 N7 C13 N3 9.0(4)
N5 N6 C14 C15 -1.6(5)
N6 C14 C15 C16 1.1(5)
C14 C15 C16 N5 -0.2(4)
N6 N5 C16 C15 -0.9(4)
C12 N5 C16 C15 -178.5(3)
N7 N8 C17 C18 0.4(4)
N8 C17 C18 C19 -0.5(4)
C17 C18 C19 N7 0.5(4)
N8 N7 C19 C18 -0.3(4)
C13 N7 C19 C18 -179.4(3)
